data_7244986
loop_
_publ_author_name
'Mani, Suresh'
'Raju, Rajesh'
'Raghunathan, Raghavacharry'
'Arumugam, Natarajan'
'Almansour, Abdulrahman I.'
'Kumar, Raju Suresh'
'Perumal, Karthikeyan'

_publ_section_title
;
 Environmentally friendly domino multicomponent strategy for the synthesis
 of pyrroloquinolinone hybrid heterocycles
;
_journal_issue 24
_journal_name_full 'RSC Advances'
_journal_page_first 15440
_journal_page_last 15446
_journal_paper_doi 10.1039/D2RA02851D
_journal_volume 12
_journal_year 2022
_chemical_formula_moiety 'C30 H22 N2 O3'
_chemical_formula_sum 'C30 H22 N2 O3'
_chemical_formula_weight 458.50
_space_group_IT_number 2
_space_group_name_Hall '-P 1'
_space_group_name_H-M_alt 'P -1'
_symmetry_cell_setting triclinic
_symmetry_space_group_name_Hall '-P 1'
_symmetry_space_group_name_H-M 'P -1'
_atom_sites_solution_hydrogens geom
_atom_sites_solution_primary direct
_atom_sites_solution_secondary difmap
_audit_creation_method SHELXL-97
_audit_update_record
;
2012-06-05 deposited with the CCDC.	2022-05-23 downloaded from the CCDC.
;
_cell_angle_alpha 77.914(4)
_cell_angle_beta 82.549(4)
_cell_angle_gamma 81.437(4)
_cell_formula_units_Z 2
_cell_length_a 9.2325(6)
_cell_length_b 10.3765(7)
_cell_length_c 12.0442(8)
_cell_measurement_reflns_used 1223
_cell_measurement_temperature 293(2)
_cell_measurement_theta_max 28.41
_cell_measurement_theta_min 1.74
_cell_volume 1109.89(13)
_computing_cell_refinement 'SAINT (Bruker, 2008)'
_computing_data_collection 'APEX2 (Bruker, 2008)'
_computing_data_reduction 'SAINT (Bruker, 2008)'
_computing_molecular_graphics 'ORTEP3 (Farrugia, 1997)'
_computing_publication_material 'SHELXL97 and PLATON (Spek, 2009)'
_computing_structure_refinement 'SHELXL-97 (Sheldrick, 2008)'
_computing_structure_solution 'SHELXS97 (Sheldrick, 2008)'
_diffrn_ambient_temperature 293(2)
_diffrn_measured_fraction_theta_full 0.991
_diffrn_measured_fraction_theta_max 0.991
_diffrn_measurement_device_type 'Bruker SMART APEXII area-detector diffractometer'
_diffrn_measurement_method '\w and \f scans'
_diffrn_radiation_monochromator graphite
_diffrn_radiation_source 'fine-focus sealed tube'
_diffrn_radiation_type MoK\a
_diffrn_radiation_wavelength 0.71073
_diffrn_reflns_av_R_equivalents 0.0268
_diffrn_reflns_av_sigmaI/netI 0.0252
_diffrn_reflns_limit_h_max 12
_diffrn_reflns_limit_h_min -12
_diffrn_reflns_limit_k_max 13
_diffrn_reflns_limit_k_min -13
_diffrn_reflns_limit_l_max 16
_diffrn_reflns_limit_l_min -16
_diffrn_reflns_number 20360
_diffrn_reflns_theta_full 28.41
_diffrn_reflns_theta_max 28.41
_diffrn_reflns_theta_min 1.74
_diffrn_standards_number 0
_exptl_absorpt_coefficient_mu 0.089
_exptl_absorpt_correction_T_max 0.982
_exptl_absorpt_correction_T_min 0.978
_exptl_absorpt_correction_type multi-scan
_exptl_absorpt_process_details 'SADABS (Bruker, 2008)'
_exptl_crystal_colour colourless
_exptl_crystal_density_diffrn 1.372
_exptl_crystal_density_method 'not measured'
_exptl_crystal_description block
_exptl_crystal_F_000 480
_exptl_crystal_size_max 0.25
_exptl_crystal_size_mid 0.23
_exptl_crystal_size_min 0.2
_refine_diff_density_max 0.309
_refine_diff_density_min -0.163
_refine_diff_density_rms 0.033
_refine_ls_extinction_coef 0.0077(16)
_refine_ls_extinction_expression Fc^*^=kFc[1+0.001xFc^2^\l^3^/sin(2\q)]^-1/4^
_refine_ls_extinction_method SHELXL
_refine_ls_goodness_of_fit_ref 1.027
_refine_ls_hydrogen_treatment constr
_refine_ls_matrix_type full
_refine_ls_number_parameters 318
_refine_ls_number_reflns 5529
_refine_ls_number_restraints 0
_refine_ls_restrained_S_all 1.027
_refine_ls_R_factor_all 0.0627
_refine_ls_R_factor_gt 0.0440
_refine_ls_shift/su_max 0.000
_refine_ls_shift/su_mean 0.000
_refine_ls_structure_factor_coef Fsqd
_refine_ls_weighting_details 'calc w=1/[\s^2^(Fo^2^)+(0.0502P)^2^+0.2237P] where P=(Fo^2^+2Fc^2^)/3'
_refine_ls_weighting_scheme calc
_refine_ls_wR_factor_gt 0.1098
_refine_ls_wR_factor_ref 0.1217
_reflns_number_gt 4018
_reflns_number_total 5529
_reflns_threshold_expression >2sigma(I)
_cod_data_source_file d2ra02851d2.cif
_cod_data_source_block final
_cod_depositor_comments
;
The following automatic conversions were performed:

data item '_exptl_absorpt_correction_type' value 'Multi-scan' was
changed to 'multi-scan' in accordance with the
/home/data/users/saulius/crontab/automatic-downloads/rss-feeds/RSC/lib/dictionaries/cif_core.dic
dictionary named 'cif_core.dic' version 2.4.2 last updated on
2011-04-26.

data item '_symmetry_cell_setting' value 'Triclinic' was changed to
'triclinic' in accordance with the
/home/data/users/saulius/crontab/automatic-downloads/rss-feeds/RSC/lib/dictionaries/cif_core.dic
dictionary named 'cif_core.dic' version 2.4.2 last updated on
2011-04-26.

Automatic conversion script
Id: cif_fix_values 7556 2019-12-06 15:28:31Z antanas 
;
_cod_original_sg_symbol_H-M P-1
_cod_database_code 7244986

loop_
_symmetry_equiv_pos_as_xyz
'x, y, z'
'-x, -y, -z'

loop_
_atom_site_label
_atom_site_type_symbol
_atom_site_fract_x
_atom_site_fract_y
_atom_site_fract_z
_atom_site_U_iso_or_equiv
_atom_site_adp_type
_atom_site_occupancy
_atom_site_symmetry_multiplicity
_atom_site_calc_flag
_atom_site_refinement_flags
_atom_site_disorder_assembly
_atom_site_disorder_group
C1 C 0.2668(2) 0.7128(2) 0.18683(14) 0.0819(6) Uani 1 1 d . . .
H1 H 0.2224 0.7903 0.1438 0.098 Uiso 1 1 calc R . .
C2 C 0.3842(3) 0.6382(3) 0.13730(17) 0.0988(9) Uani 1 1 d . . .
H2 H 0.4171 0.6654 0.0608 0.119 Uiso 1 1 calc R . .
C3 C 0.4528(2) 0.5250(3) 0.19907(18) 0.0902(7) Uani 1 1 d . . .
H3 H 0.5306 0.4756 0.1635 0.108 Uiso 1 1 calc R . .
C4 C 0.4080(2) 0.4821(2) 0.31457(15) 0.0676(5) Uani 1 1 d . . .
C5 C 0.28635(17) 0.55754(17) 0.36646(12) 0.0523(4) Uani 1 1 d . . .
C6 C 0.2142(2) 0.67268(18) 0.30144(12) 0.0582(4) Uani 1 1 d . . .
C7 C 0.0880(2) 0.74125(16) 0.35434(12) 0.0582(4) Uani 1 1 d . . .
H7 H 0.0369 0.8148 0.3112 0.070 Uiso 1 1 calc R . .
C8 C 0.04026(17) 0.70243(14) 0.46555(11) 0.0486(3) Uani 1 1 d . . .
H8 H -0.0449 0.7479 0.4964 0.058 Uiso 1 1 calc R . .
C9 C 0.11755(15) 0.59295(13) 0.53715(10) 0.0398(3) Uani 1 1 d . . .
C10 C 0.23958(15) 0.51796(14) 0.48477(11) 0.0443(3) Uani 1 1 d . . .
C11 C 0.31734(17) 0.40622(15) 0.55011(13) 0.0521(4) Uani 1 1 d . . .
C12 C 0.4388(2) 0.33287(19) 0.49427(18) 0.0717(5) Uani 1 1 d . . .
H12 H 0.4899 0.2586 0.5365 0.086 Uiso 1 1 calc R . .
C13 C 0.4803(2) 0.3689(2) 0.38273(19) 0.0808(6) Uani 1 1 d . . .
H13 H 0.5588 0.3183 0.3491 0.097 Uiso 1 1 calc R . .
C14 C 0.27459(18) 0.37265(15) 0.66651(13) 0.0560(4) Uani 1 1 d . . .
H14 H 0.3247 0.2990 0.7102 0.067 Uiso 1 1 calc R . .
C15 C 0.15950(17) 0.44655(14) 0.71796(12) 0.0491(3) Uani 1 1 d . . .
H15 H 0.1346 0.4230 0.7962 0.059 Uiso 1 1 calc R . .
C16 C 0.07962(15) 0.55559(13) 0.65576(10) 0.0402(3) Uani 1 1 d . . .
C17 C -0.04417(15) 0.63542(12) 0.71463(10) 0.0391(3) Uani 1 1 d . . .
H17 H -0.1235 0.6638 0.6647 0.047 Uiso 1 1 calc R . .
C18 C -0.15839(16) 0.63286(14) 0.89686(11) 0.0466(3) Uani 1 1 d . . .
C19 C -0.13607(15) 0.77943(13) 0.84557(10) 0.0413(3) Uani 1 1 d . . .
C20 C -0.00704(14) 0.75828(12) 0.75455(10) 0.0363(3) Uani 1 1 d . . .
C21 C 0.12823(16) 0.73286(15) 0.82193(11) 0.0469(3) Uani 1 1 d . . .
H21A H 0.1684 0.6397 0.8335 0.056 Uiso 1 1 calc R . .
H21B H 0.2042 0.7856 0.7816 0.056 Uiso 1 1 calc R . .
C22 C 0.07228(19) 0.77381(16) 0.93597(12) 0.0552(4) Uani 1 1 d . . .
H22A H 0.0660 0.6963 0.9967 0.066 Uiso 1 1 calc R . .
H22B H 0.1371 0.8296 0.9551 0.066 Uiso 1 1 calc R . .
C23 C -0.1614(2) 0.87171(18) 1.02434(13) 0.0698(5) Uani 1 1 d . . .
H23A H -0.2524 0.9254 1.0062 0.105 Uiso 1 1 calc R . .
H23B H -0.1077 0.9173 1.0640 0.105 Uiso 1 1 calc R . .
H23C H -0.1816 0.7886 1.0720 0.105 Uiso 1 1 calc R . .
C24 C 0.00134(14) 0.87563(12) 0.65607(10) 0.0378(3) Uani 1 1 d . . .
C25 C -0.26573(15) 0.92836(13) 0.68748(12) 0.0447(3) Uani 1 1 d . . .
C26 C -0.27500(15) 0.85170(14) 0.79758(12) 0.0457(3) Uani 1 1 d . . .
C27 C -0.41378(18) 0.84403(17) 0.85742(14) 0.0615(4) Uani 1 1 d . . .
H27 H -0.4228 0.7929 0.9307 0.074 Uiso 1 1 calc R . .
C28 C -0.53803(19) 0.9110(2) 0.80972(18) 0.0740(5) Uani 1 1 d . . .
H28 H -0.6298 0.9066 0.8516 0.089 Uiso 1 1 calc R . .
C29 C -0.52703(19) 0.9845(2) 0.70025(19) 0.0741(5) Uani 1 1 d . . .
H29 H -0.6114 1.0284 0.6679 0.089 Uiso 1 1 calc R . .
C30 C -0.39128(18) 0.99294(17) 0.63879(15) 0.0615(4) Uani 1 1 d . . .
H30 H -0.3838 1.0419 0.5646 0.074 Uiso 1 1 calc R . .
N1 N -0.07369(14) 0.84725(12) 0.91923(9) 0.0492(3) Uani 1 1 d . . .
N2 N -0.12793(12) 0.94248(11) 0.62559(9) 0.0446(3) Uani 1 1 d . . .
H2A H -0.1259 0.9992 0.5623 0.053 Uiso 1 1 calc R . .
O1 O -0.10089(11) 0.55540(9) 0.82110(8) 0.0485(3) Uani 1 1 d . . .
O2 O -0.21428(14) 0.58796(11) 0.98921(8) 0.0654(3) Uani 1 1 d . . .
O3 O 0.11899(10) 0.90378(10) 0.60379(8) 0.0495(3) Uani 1 1 d . . .

loop_
_atom_site_aniso_label
_atom_site_aniso_U_11
_atom_site_aniso_U_22
_atom_site_aniso_U_33
_atom_site_aniso_U_23
_atom_site_aniso_U_13
_atom_site_aniso_U_12
C1 0.0989(15) 0.1147(17) 0.0384(8) -0.0038(9) -0.0026(9) -0.0528(13)
C2 0.1007(17) 0.160(3) 0.0432(10) -0.0180(13) 0.0192(11) -0.0671(17)
C3 0.0734(13) 0.147(2) 0.0619(11) -0.0442(14) 0.0236(10) -0.0444(14)
C4 0.0580(10) 0.0943(14) 0.0600(10) -0.0349(10) 0.0136(8) -0.0285(10)
C5 0.0569(9) 0.0659(10) 0.0413(7) -0.0188(7) 0.0028(6) -0.0259(7)
C6 0.0759(11) 0.0717(11) 0.0341(7) -0.0105(7) -0.0031(7) -0.0344(9)
C7 0.0864(12) 0.0533(9) 0.0375(7) -0.0006(6) -0.0191(7) -0.0178(8)
C8 0.0649(9) 0.0445(7) 0.0377(7) -0.0081(6) -0.0119(6) -0.0049(7)
C9 0.0504(7) 0.0368(6) 0.0341(6) -0.0077(5) -0.0048(5) -0.0092(5)
C10 0.0512(8) 0.0450(7) 0.0404(7) -0.0136(6) 0.0000(6) -0.0138(6)
C11 0.0543(9) 0.0446(8) 0.0579(9) -0.0152(7) -0.0005(7) -0.0049(6)
C12 0.0646(11) 0.0606(11) 0.0877(13) -0.0254(10) 0.0062(9) 0.0026(8)
C13 0.0632(11) 0.0925(15) 0.0920(14) -0.0473(13) 0.0204(10) -0.0088(11)
C14 0.0673(10) 0.0397(8) 0.0559(9) -0.0034(7) -0.0090(7) 0.0035(7)
C15 0.0673(9) 0.0389(7) 0.0375(7) -0.0025(6) -0.0042(6) -0.0029(6)
C16 0.0513(8) 0.0350(6) 0.0339(6) -0.0059(5) -0.0034(5) -0.0068(5)
C17 0.0491(7) 0.0344(6) 0.0322(6) -0.0024(5) 0.0007(5) -0.0103(5)
C18 0.0591(8) 0.0408(7) 0.0368(6) -0.0022(6) 0.0056(6) -0.0133(6)
C19 0.0541(8) 0.0362(6) 0.0306(6) -0.0034(5) 0.0079(5) -0.0115(6)
C20 0.0439(7) 0.0328(6) 0.0300(5) -0.0022(5) 0.0014(5) -0.0074(5)
C21 0.0517(8) 0.0483(8) 0.0407(7) -0.0058(6) -0.0069(6) -0.0081(6)
C22 0.0750(11) 0.0518(9) 0.0408(7) -0.0068(6) -0.0105(7) -0.0136(8)
C23 0.1056(14) 0.0598(10) 0.0434(8) -0.0189(7) 0.0139(9) -0.0140(10)
C24 0.0461(7) 0.0332(6) 0.0318(6) -0.0027(5) 0.0024(5) -0.0081(5)
C25 0.0445(7) 0.0378(7) 0.0474(7) -0.0058(6) 0.0055(6) -0.0034(5)
C26 0.0486(8) 0.0402(7) 0.0450(7) -0.0070(6) 0.0093(6) -0.0091(6)
C27 0.0559(10) 0.0626(10) 0.0603(9) -0.0100(8) 0.0201(7) -0.0149(8)
C28 0.0484(9) 0.0776(12) 0.0928(14) -0.0237(11) 0.0210(9) -0.0117(9)
C29 0.0476(9) 0.0730(12) 0.0961(14) -0.0163(11) -0.0019(9) 0.0054(8)
C30 0.0541(9) 0.0572(9) 0.0648(10) -0.0037(8) -0.0013(8) 0.0047(7)
N1 0.0691(8) 0.0436(6) 0.0349(5) -0.0101(5) 0.0037(5) -0.0113(6)
N2 0.0479(6) 0.0382(6) 0.0379(5) 0.0057(5) 0.0065(5) -0.0024(5)
O1 0.0664(6) 0.0352(5) 0.0408(5) -0.0032(4) 0.0098(4) -0.0159(4)
O2 0.0939(9) 0.0535(6) 0.0420(5) 0.0010(5) 0.0187(5) -0.0245(6)
O3 0.0467(5) 0.0520(6) 0.0435(5) 0.0044(4) 0.0055(4) -0.0149(4)

loop_
_atom_type_symbol
_atom_type_description
_atom_type_scat_dispersion_real
_atom_type_scat_dispersion_imag
_atom_type_scat_source
C C 0.0033 0.0016 'International Tables Vol C Tables 4.2.6.8 and 6.1.1.4'
H H 0.0000 0.0000 'International Tables Vol C Tables 4.2.6.8 and 6.1.1.4'
N N 0.0061 0.0033 'International Tables Vol C Tables 4.2.6.8 and 6.1.1.4'
O O 0.0106 0.0060 'International Tables Vol C Tables 4.2.6.8 and 6.1.1.4'

loop_
_geom_angle_atom_site_label_1
_geom_angle_atom_site_label_2
_geom_angle_atom_site_label_3
_geom_angle
_geom_angle_site_symmetry_1
_geom_angle_site_symmetry_3
_geom_angle_publ_flag
C2 C1 C6 120.4(2) . . ?
C2 C1 H1 119.8 . . ?
C6 C1 H1 119.8 . . ?
C3 C2 C1 120.96(18) . . ?
C3 C2 H2 119.5 . . ?
C1 C2 H2 119.5 . . ?
C2 C3 C4 121.2(2) . . ?
C2 C3 H3 119.4 . . ?
C4 C3 H3 119.4 . . ?
C3 C4 C13 122.9(2) . . ?
C3 C4 C5 118.4(2) . . ?
C13 C4 C5 118.68(16) . . ?
C6 C5 C4 120.02(15) . . ?
C6 C5 C10 120.15(15) . . ?
C4 C5 C10 119.82(16) . . ?
C1 C6 C5 118.95(18) . . ?
C1 C6 C7 122.57(18) . . ?
C5 C6 C7 118.45(13) . . ?
C8 C7 C6 121.76(15) . . ?
C8 C7 H7 119.1 . . ?
C6 C7 H7 119.1 . . ?
C7 C8 C9 121.58(15) . . ?
C7 C8 H8 119.2 . . ?
C9 C8 H8 119.2 . . ?
C16 C9 C10 118.58(12) . . ?
C16 C9 C8 123.76(13) . . ?
C10 C9 C8 117.65(12) . . ?
C11 C10 C5 119.54(14) . . ?
C11 C10 C9 120.36(12) . . ?
C5 C10 C9 120.08(14) . . ?
C14 C11 C10 118.81(13) . . ?
C14 C11 C12 122.45(16) . . ?
C10 C11 C12 118.73(15) . . ?
C13 C12 C11 121.45(19) . . ?
C13 C12 H12 119.3 . . ?
C11 C12 H12 119.3 . . ?
C12 C13 C4 121.75(17) . . ?
C12 C13 H13 119.1 . . ?
C4 C13 H13 119.1 . . ?
C15 C14 C11 121.06(14) . . ?
C15 C14 H14 119.5 . . ?
C11 C14 H14 119.5 . . ?
C14 C15 C16 121.45(13) . . ?
C14 C15 H15 119.3 . . ?
C16 C15 H15 119.3 . . ?
C15 C16 C9 119.70(13) . . ?
C15 C16 C17 120.20(11) . . ?
C9 C16 C17 120.09(12) . . ?
O1 C17 C16 110.31(10) . . ?
O1 C17 C20 102.29(9) . . ?
C16 C17 C20 117.22(11) . . ?
O1 C17 H17 108.9 . . ?
C16 C17 H17 108.9 . . ?
C20 C17 H17 108.9 . . ?
O2 C18 O1 121.89(13) . . ?
O2 C18 C19 128.30(13) . . ?
O1 C18 C19 109.79(10) . . ?
N1 C19 C26 115.07(11) . . ?
N1 C19 C20 102.43(10) . . ?
C26 C19 C20 113.93(10) . . ?
N1 C19 C18 115.16(11) . . ?
C26 C19 C18 109.32(11) . . ?
C20 C19 C18 99.84(10) . . ?
C24 C20 C19 113.31(11) . . ?
C24 C20 C21 112.08(10) . . ?
C19 C20 C21 103.23(10) . . ?
C24 C20 C17 111.04(10) . . ?
C19 C20 C17 101.47(9) . . ?
C21 C20 C17 115.07(11) . . ?
C22 C21 C20 105.36(12) . . ?
C22 C21 H21A 110.7 . . ?
C20 C21 H21A 110.7 . . ?
C22 C21 H21B 110.7 . . ?
C20 C21 H21B 110.7 . . ?
H21A C21 H21B 108.8 . . ?
N1 C22 C21 104.90(11) . . ?
N1 C22 H22A 110.8 . . ?
C21 C22 H22A 110.8 . . ?
N1 C22 H22B 110.8 . . ?
C21 C22 H22B 110.8 . . ?
H22A C22 H22B 108.8 . . ?
N1 C23 H23A 109.5 . . ?
N1 C23 H23B 109.5 . . ?
H23A C23 H23B 109.5 . . ?
N1 C23 H23C 109.5 . . ?
H23A C23 H23C 109.5 . . ?
H23B C23 H23C 109.5 . . ?
O3 C24 N2 121.96(11) . . ?
O3 C24 C20 121.88(12) . . ?
N2 C24 C20 116.06(10) . . ?
C30 C25 C26 120.88(13) . . ?
C30 C25 N2 119.18(13) . . ?
C26 C25 N2 119.93(13) . . ?
C27 C26 C25 117.99(15) . . ?
C27 C26 C19 122.94(13) . . ?
C25 C26 C19 119.06(11) . . ?
C28 C27 C26 120.93(16) . . ?
C28 C27 H27 119.5 . . ?
C26 C27 H27 119.5 . . ?
C27 C28 C29 120.27(15) . . ?
C27 C28 H28 119.9 . . ?
C29 C28 H28 119.9 . . ?
C30 C29 C28 120.00(18) . . ?
C30 C29 H29 120.0 . . ?
C28 C29 H29 120.0 . . ?
C29 C30 C25 119.88(16) . . ?
C29 C30 H30 120.1 . . ?
C25 C30 H30 120.1 . . ?
C19 N1 C23 118.25(13) . . ?
C19 N1 C22 105.02(11) . . ?
C23 N1 C22 114.27(13) . . ?
C24 N2 C25 125.94(11) . . ?
C24 N2 H2A 117.0 . . ?
C25 N2 H2A 117.0 . . ?
C18 O1 C17 110.63(10) . . ?

loop_
_geom_bond_atom_site_label_1
_geom_bond_atom_site_label_2
_geom_bond_distance
_geom_bond_site_symmetry_2
_geom_bond_publ_flag
C1 C2 1.380(4) . ?
C1 C6 1.400(2) . ?
C1 H1 0.9300 . ?
C2 C3 1.367(4) . ?
C2 H2 0.9300 . ?
C3 C4 1.397(3) . ?
C3 H3 0.9300 . ?
C4 C13 1.416(3) . ?
C4 C5 1.423(2) . ?
C5 C6 1.411(2) . ?
C5 C10 1.4261(18) . ?
C6 C7 1.421(3) . ?
C7 C8 1.3508(19) . ?
C7 H7 0.9300 . ?
C8 C9 1.4323(19) . ?
C8 H8 0.9300 . ?
C9 C16 1.4115(17) . ?
C9 C10 1.4258(19) . ?
C10 C11 1.413(2) . ?
C11 C14 1.391(2) . ?
C11 C12 1.433(2) . ?
C12 C13 1.338(3) . ?
C12 H12 0.9300 . ?
C13 H13 0.9300 . ?
C14 C15 1.374(2) . ?
C14 H14 0.9300 . ?
C15 C16 1.3875(19) . ?
C15 H15 0.9300 . ?
C16 C17 1.4997(19) . ?
C17 O1 1.4552(14) . ?
C17 C20 1.5503(17) . ?
C17 H17 0.9800 . ?
C18 O2 1.1942(15) . ?
C18 O1 1.3472(17) . ?
C18 C19 1.5505(18) . ?
C19 N1 1.4591(18) . ?
C19 C26 1.505(2) . ?
C19 C20 1.5340(17) . ?
C20 C24 1.5150(16) . ?
C20 C21 1.5372(18) . ?
C21 C22 1.526(2) . ?
C21 H21A 0.9700 . ?
C21 H21B 0.9700 . ?
C22 N1 1.462(2) . ?
C22 H22A 0.9700 . ?
C22 H22B 0.9700 . ?
C23 N1 1.4595(19) . ?
C23 H23A 0.9600 . ?
C23 H23B 0.9600 . ?
C23 H23C 0.9600 . ?
C24 O3 1.2255(14) . ?
C24 N2 1.3420(17) . ?
C25 C30 1.385(2) . ?
C25 C26 1.3955(19) . ?
C25 N2 1.3998(16) . ?
C26 C27 1.3908(19) . ?
C27 C28 1.377(3) . ?
C27 H27 0.9300 . ?
C28 C29 1.378(3) . ?
C28 H28 0.9300 . ?
C29 C30 1.375(2) . ?
C29 H29 0.9300 . ?
C30 H30 0.9300 . ?
N2 H2A 0.8600 . ?

loop_
_geom_torsion_atom_site_label_1
_geom_torsion_atom_site_label_2
_geom_torsion_atom_site_label_3
_geom_torsion_atom_site_label_4
_geom_torsion
_geom_torsion_site_symmetry_1
_geom_torsion_site_symmetry_2
_geom_torsion_site_symmetry_3
_geom_torsion_site_symmetry_4
_geom_torsion_publ_flag
C6 C1 C2 C3 -0.9(3) . . . . ?
C1 C2 C3 C4 -1.0(3) . . . . ?
C2 C3 C4 C13 -176.98(19) . . . . ?
C2 C3 C4 C5 1.5(3) . . . . ?
C3 C4 C5 C6 0.0(2) . . . . ?
C13 C4 C5 C6 178.46(15) . . . . ?
C3 C4 C5 C10 -178.78(14) . . . . ?
C13 C4 C5 C10 -0.3(2) . . . . ?
C2 C1 C6 C5 2.3(3) . . . . ?
C2 C1 C6 C7 -175.88(17) . . . . ?
C4 C5 C6 C1 -1.8(2) . . . . ?
C10 C5 C6 C1 176.96(14) . . . . ?
C4 C5 C6 C7 176.45(14) . . . . ?
C10 C5 C6 C7 -4.8(2) . . . . ?
C1 C6 C7 C8 -178.85(15) . . . . ?
C5 C6 C7 C8 3.0(2) . . . . ?
C6 C7 C8 C9 2.3(2) . . . . ?
C7 C8 C9 C16 174.38(13) . . . . ?
C7 C8 C9 C10 -5.7(2) . . . . ?
C6 C5 C10 C11 -176.91(13) . . . . ?
C4 C5 C10 C11 1.8(2) . . . . ?
C6 C5 C10 C9 1.4(2) . . . . ?
C4 C5 C10 C9 -179.82(13) . . . . ?
C16 C9 C10 C11 2.01(19) . . . . ?
C8 C9 C10 C11 -177.95(12) . . . . ?
C16 C9 C10 C5 -176.33(12) . . . . ?
C8 C9 C10 C5 3.72(19) . . . . ?
C5 C10 C11 C14 177.01(13) . . . . ?
C9 C10 C11 C14 -1.3(2) . . . . ?
C5 C10 C11 C12 -2.0(2) . . . . ?
C9 C10 C11 C12 179.62(14) . . . . ?
C14 C11 C12 C13 -178.30(17) . . . . ?
C10 C11 C12 C13 0.7(3) . . . . ?
C11 C12 C13 C4 0.9(3) . . . . ?
C3 C4 C13 C12 177.34(19) . . . . ?
C5 C4 C13 C12 -1.1(3) . . . . ?
C10 C11 C14 C15 -0.3(2) . . . . ?
C12 C11 C14 C15 178.67(15) . . . . ?
C11 C14 C15 C16 1.3(2) . . . . ?
C14 C15 C16 C9 -0.6(2) . . . . ?
C14 C15 C16 C17 -179.18(13) . . . . ?
C10 C9 C16 C15 -1.03(19) . . . . ?
C8 C9 C16 C15 178.92(13) . . . . ?
C10 C9 C16 C17 177.52(11) . . . . ?
C8 C9 C16 C17 -2.5(2) . . . . ?
C15 C16 C17 O1 -23.45(17) . . . . ?
C9 C16 C17 O1 158.01(11) . . . . ?
C15 C16 C17 C20 93.01(15) . . . . ?
C9 C16 C17 C20 -85.53(15) . . . . ?
O2 C18 C19 N1 48.0(2) . . . . ?
O1 C18 C19 N1 -130.66(13) . . . . ?
O2 C18 C19 C26 -83.34(19) . . . . ?
O1 C18 C19 C26 97.99(13) . . . . ?
O2 C18 C19 C20 156.85(16) . . . . ?
O1 C18 C19 C20 -21.82(14) . . . . ?
N1 C19 C20 C24 -86.48(12) . . . . ?
C26 C19 C20 C24 38.45(15) . . . . ?
C18 C19 C20 C24 154.83(11) . . . . ?
N1 C19 C20 C21 34.96(12) . . . . ?
C26 C19 C20 C21 159.89(11) . . . . ?
C18 C19 C20 C21 -83.73(12) . . . . ?
N1 C19 C20 C17 154.42(10) . . . . ?
C26 C19 C20 C17 -80.65(12) . . . . ?
C18 C19 C20 C17 35.73(12) . . . . ?
O1 C17 C20 C24 -159.43(10) . . . . ?
C16 C17 C20 C24 79.81(14) . . . . ?
O1 C17 C20 C19 -38.72(12) . . . . ?
C16 C17 C20 C19 -159.49(11) . . . . ?
O1 C17 C20 C21 71.93(12) . . . . ?
C16 C17 C20 C21 -48.84(14) . . . . ?
C24 C20 C21 C22 109.00(12) . . . . ?
C19 C20 C21 C22 -13.27(13) . . . . ?
C17 C20 C21 C22 -122.87(12) . . . . ?
C20 C21 C22 N1 -13.10(14) . . . . ?
C19 C20 C24 O3 148.79(12) . . . . ?
C21 C20 C24 O3 32.46(17) . . . . ?
C17 C20 C24 O3 -97.78(14) . . . . ?
C19 C20 C24 N2 -34.66(15) . . . . ?
C21 C20 C24 N2 -150.99(11) . . . . ?
C17 C20 C24 N2 78.77(14) . . . . ?
C30 C25 C26 C27 -1.1(2) . . . . ?
N2 C25 C26 C27 177.86(14) . . . . ?
C30 C25 C26 C19 177.91(14) . . . . ?
N2 C25 C26 C19 -3.2(2) . . . . ?
N1 C19 C26 C27 -83.68(16) . . . . ?
C20 C19 C26 C27 158.44(13) . . . . ?
C18 C19 C26 C27 47.72(18) . . . . ?
N1 C19 C26 C25 97.41(14) . . . . ?
C20 C19 C26 C25 -20.47(17) . . . . ?
C18 C19 C26 C25 -131.19(13) . . . . ?
C25 C26 C27 C28 -0.5(2) . . . . ?
C19 C26 C27 C28 -179.45(15) . . . . ?
C26 C27 C28 C29 1.6(3) . . . . ?
C27 C28 C29 C30 -1.0(3) . . . . ?
C28 C29 C30 C25 -0.5(3) . . . . ?
C26 C25 C30 C29 1.6(3) . . . . ?
N2 C25 C30 C29 -177.33(16) . . . . ?
C26 C19 N1 C23 62.24(16) . . . . ?
C20 C19 N1 C23 -173.59(13) . . . . ?
C18 C19 N1 C23 -66.32(17) . . . . ?
C26 C19 N1 C22 -168.90(10) . . . . ?
C20 C19 N1 C22 -44.73(12) . . . . ?
C18 C19 N1 C22 62.54(14) . . . . ?
C21 C22 N1 C19 36.28(13) . . . . ?
C21 C22 N1 C23 167.47(13) . . . . ?
O3 C24 N2 C25 -171.83(13) . . . . ?
C20 C24 N2 C25 11.62(19) . . . . ?
C30 C25 N2 C24 -172.54(14) . . . . ?
C26 C25 N2 C24 8.5(2) . . . . ?
O2 C18 O1 C17 178.25(14) . . . . ?
C19 C18 O1 C17 -2.98(16) . . . . ?
C16 C17 O1 C18 151.86(11) . . . . ?
C20 C17 O1 C18 26.43(14) . . . . ?
